data_2010401
loop_
_publ_author_name
'Benali-Cherif, N.'
'Pierrot, M.'
'Baudrion, C.'
'Aune, J.P.'

_publ_section_title
;
 2,4'-Bithiazole and Bis(2,4'-bithiazole)bis(dimethyl
 sulfoxide)copper(II) Diperchlorate
;
_journal_issue 1
_journal_name_full 'Acta Crystallographica Section C'
_journal_page_first 72
_journal_page_last 75
_journal_paper_doi 10.1107/S0108270194002970
_journal_volume 51
_journal_year 1995
_chemical_formula_moiety 'C6 H4 N2 S2'
_chemical_formula_sum 'C6 H4 N2 S2'
_chemical_formula_weight 168.24
_symmetry_cell_setting monoclinic
_symmetry_space_group_name_Hall '-P 2ybc'
_symmetry_space_group_name_H-M 'P 1 21/c 1'
_atom_type_scat_source IntTabIV
_cell_angle_alpha 90.
_cell_angle_beta 61.79
_cell_angle_gamma 90.
_cell_formula_units_Z 2
_cell_length_a 5.673(2)
_cell_length_b 6.172(2)
_cell_length_c 11.5070(10)
_cell_measurement_reflns_used 25
_cell_measurement_temperature 293
_cell_measurement_theta_max 16
_cell_measurement_theta_min 14
_cell_volume 355.05(17)
_diffrn_measurement_device 'Enraf-Nonius CAD-4'
_diffrn_measurement_method \q/2\q
_diffrn_radiation_type MoK\a
_diffrn_radiation_wavelength 0.71069
_diffrn_reflns_av_R_equivalents 0.032
_diffrn_reflns_limit_h_max 6
_diffrn_reflns_limit_h_min 0
_diffrn_reflns_limit_k_max 7
_diffrn_reflns_limit_k_min -7
_diffrn_reflns_limit_l_max 13
_diffrn_reflns_limit_l_min -13
_diffrn_reflns_number 1244
_diffrn_reflns_theta_max 24
_diffrn_standards_decay_% <1
_diffrn_standards_interval_count 400
_diffrn_standards_interval_time 60
_diffrn_standards_number 2
_exptl_absorpt_coefficient_mu 0.636
_exptl_absorpt_correction_type none
_exptl_crystal_colour yellow
_exptl_crystal_density_diffrn 1.574
_exptl_crystal_description 'Crystal shape ?'
_exptl_crystal_size_max 0.5
_exptl_crystal_size_mid 0.4
_exptl_crystal_size_min 0.3
_refine_diff_density_max 0.26
_refine_diff_density_min -0.28
_refine_ls_goodness_of_fit_obs 0.465
_refine_ls_hydrogen_treatment noref
_refine_ls_number_parameters 55
_refine_ls_number_reflns 579
_refine_ls_R_factor_obs 0.039
_refine_ls_shift/esd_max 0.01
_refine_ls_structure_factor_coef F
_refine_ls_weighting_details 'w = 1/\s^2^'
_refine_ls_weighting_scheme calc
_refine_ls_wR_factor_obs 0.040
_reflns_number_observed 579
_reflns_number_total 954
_reflns_observed_criterion F>3\s(F)
_cod_data_source_file pa1079.cif
_cod_data_source_block pa1079a
_cod_depositor_comments
;
The following automatic conversions were performed:

'_refine_ls_weighting_scheme' value '1/\s^2^' was changed to 'calc'.
New tag '_refine_ls_weighting_details' was created. The value of the
new tag was set to 'w = 1/\s^2^'.

Automatic conversion script
Id: cif_fix_values 3143 2015-03-26 13:38:13Z robertas 
;
_cod_original_cell_volume 355.0(4)
_cod_original_sg_symbol_H-M 'P 21/c'
_cod_database_code 2010401

loop_
_atom_site_label
_atom_site_fract_x
_atom_site_fract_y
_atom_site_fract_z
S/C1 .2509(2) .2048(2) .96820(10)
N .7424(4) .1914(4) .8835(2)
C4 .7037(6) .3645(5) .8246(3)
S/C2 .3976(3) .4186(2) .85710(10)
C2 .5077(5) .0965(4) .9625(2)
H1 .850(6) .454(6) .765(3)

loop_
_geom_angle_atom_site_label_1
_geom_angle_atom_site_label_2
_geom_angle_atom_site_label_3
_geom_angle
_geom_angle_publ_flag
C2 N C4 110.1(2) yes
N C4 S/C2 117.4(3) yes
S/C1 C2 N 116.4(2) no
S/C1 S/C2 C4 95.70(10) no
C2 S/C1 S/C2 100.30(10) no

loop_
_geom_bond_atom_site_label_1
_geom_bond_atom_site_label_2
_geom_bond_distance
_geom_bond_publ_flag
N C2 1.340(4) yes
N C4 1.345(5) yes
C2 C4' 1.450(4) yes
S/C1 C2 1.576(4) no
S/C1 S/C2 1.750(2) no
C4 S/C2 1.629(4) no
